data_9004121
loop_
_publ_author_name
'Le Page, Y.'
'Donnay, G.'

_publ_section_title
;
 The crystal structure of the new mineral maricite, NaFePO4
;
_journal_name_full 'The Canadian Mineralogist'
_journal_page_first 518
_journal_page_last 521
_journal_volume 15
_journal_year 1977
_chemical_formula_sum 'Ca0.01 Fe0.9 Mg0.03 Mn0.06 Na O4 P'
_chemical_name_mineral Maricite
_space_group_IT_number 62
_symmetry_space_group_name_Hall '-P 2bc 2a'
_symmetry_space_group_name_H-M 'P m n b'
_cell_angle_alpha 90
_cell_angle_beta 90
_cell_angle_gamma 90
_cell_length_a 6.861
_cell_length_b 8.987
_cell_length_c 5.045
_cell_formula_units_Z 4
_cell_volume 311.074
_database_code_amcsd 0005143
_exptl_crystal_density_diffrn 3.686
_cod_original_formula_sum 'Na (Fe.9 Mn.06 Mg.03 Ca.01) P O4'
_cod_database_code 9004121

loop_
_space_group_symop_operation_xyz
x,y,z
1/2-x,y,z
1/2+x,-y,-z
1/2+x,1/2-y,1/2+z
1/2-x,1/2+y,1/2-z
x,1/2+y,1/2-z
-x,1/2-y,1/2+z
-x,-y,-z

loop_
_atom_site_aniso_label
_atom_site_aniso_U_11
_atom_site_aniso_U_22
_atom_site_aniso_U_33
_atom_site_aniso_U_12
_atom_site_aniso_U_13
_atom_site_aniso_U_23
Na 0.01600 0.01200 0.01100 0.00000 0.00000 0.00000
Fe 0.00870 0.00640 0.00820 0.00220 -0.00310 -0.00400
Mn 0.00870 0.00640 0.00820 0.00220 -0.00310 -0.00400
Mg 0.00870 0.00640 0.00820 0.00220 -0.00310 -0.00400
Ca 0.00870 0.00640 0.00820 0.00220 -0.00310 -0.00400
P 0.00640 0.00290 0.00370 0.00000 0.00000 -0.00010
O1 0.01400 0.00650 0.00710 0.00000 0.00000 0.00200
O2 0.00900 0.00300 0.01000 0.00000 0.00000 0.00100
O3 0.00800 0.01000 0.01000 0.00200 -0.00100 -0.00400

loop_
_atom_site_label
_atom_site_fract_x
_atom_site_fract_y
_atom_site_fract_z
_atom_site_occupancy
Na 0.25000 0.85080 0.53050 1.00000
Fe 0.00000 0.00000 0.00000 0.90000
Mn 0.00000 0.00000 0.00000 0.06000
Mg 0.00000 0.00000 0.00000 0.03000
Ca 0.00000 0.00000 0.00000 0.01000
P 0.25000 0.17600 0.46400 1.00000
O1 0.25000 0.11640 0.75210 1.00000
O2 0.25000 0.34920 0.45570 1.00000
O3 0.06920 0.12130 0.31740 1.00000

loop_
_cod_related_entry_id
_cod_related_entry_database
_cod_related_entry_code
1 AMCSD 0005143
